data_4335935
loop_
_publ_author_name
'Filippo Monti'
'Florian Kessler'
'Manuel Delgado'
'Julien Frey'
'Federico Bazzanini'
'Gianluca Accorsi'
'Nicola Armaroli'
'Henk J. Bolink'
'Enrique Ort\'i'
'Rosario Scopelliti'
'Md. Khaja Nazeeruddin'
'Etienne Baranoff'

_publ_section_title
;
 Charged Bis-Cyclometalated Iridium(III) Complexes with Carbene-Based
 Ancillary Ligands
;
_journal_name_full 'Inorganic Chemistry'
_journal_page_first 10292
_journal_page_last 10305
_journal_paper_doi 10.1021/ic400600d
_journal_volume 52
_journal_year 2013
_chemical_formula_moiety 'C31 H24 F4 Ir N6, F6 P, C H2 Cl2'
_chemical_formula_sum 'C32 H26 Cl2 F10 Ir N6 P'
_chemical_formula_weight 978.66
_chemical_name_systematic
; 
 ? 
;
_space_group_IT_number 2
_symmetry_cell_setting triclinic
_symmetry_space_group_name_Hall '-P 1'
_symmetry_space_group_name_H-M 'P -1'
_atom_sites_solution_hydrogens geom
_atom_sites_solution_primary direct
_atom_sites_solution_secondary difmap
_audit_creation_method SHELXL-97
_cell_angle_alpha 76.330(6)
_cell_angle_beta 72.894(8)
_cell_angle_gamma 75.688(6)
_cell_formula_units_Z 2
_cell_length_a 10.1531(8)
_cell_length_b 12.8000(6)
_cell_length_c 14.5196(14)
_cell_measurement_reflns_used 271
_cell_measurement_temperature 100(2)
_cell_measurement_theta_max 22
_cell_measurement_theta_min 3
_cell_volume 1720.0(2)
_computing_cell_refinement 'Dirax/lsq (Duisenberg & Schreurs, 1989-2000)'
_computing_data_collection 'Collect (Bruker AXS BV, 1997-2004)'
_computing_data_reduction 'EvalCCD (Duisenberg & Schreurs, 1990-2000)'
_computing_molecular_graphics 'Bruker SHELXTL'
_computing_publication_material 'Bruker SHELXTL'
_computing_structure_refinement 'SHELXL-97 (Sheldrick, 1997)'
_computing_structure_solution 'SHELXS-97 (Sheldrick, 1990)'
_diffrn_ambient_temperature 100(2)
_diffrn_measured_fraction_theta_full 0.992
_diffrn_measured_fraction_theta_max 0.992
_diffrn_measurement_device_type 'Bruker APEX II CCD'
_diffrn_measurement_method 'phi and omega scans'
_diffrn_radiation_monochromator graphite
_diffrn_radiation_source 'fine-focus sealed tube'
_diffrn_radiation_type MoK\a
_diffrn_radiation_wavelength 0.71073
_diffrn_reflns_av_R_equivalents 0.0000
_diffrn_reflns_av_sigmaI/netI 0.0530
_diffrn_reflns_limit_h_max 12
_diffrn_reflns_limit_h_min -11
_diffrn_reflns_limit_k_max 15
_diffrn_reflns_limit_k_min -14
_diffrn_reflns_limit_l_max 17
_diffrn_reflns_limit_l_min 0
_diffrn_reflns_number 6008
_diffrn_reflns_theta_full 25.00
_diffrn_reflns_theta_max 25.00
_diffrn_reflns_theta_min 3.15
_exptl_absorpt_coefficient_mu 4.172
_exptl_absorpt_correction_T_max 0.7452
_exptl_absorpt_correction_T_min 0.3604
_exptl_absorpt_correction_type multi-scan
_exptl_absorpt_process_details 'SADABS 2008, Bruker AXS, 2008'
_exptl_crystal_colour yellow
_exptl_crystal_density_diffrn 1.890
_exptl_crystal_description prismatic
_exptl_crystal_F_000 952
_exptl_crystal_size_max 0.47
_exptl_crystal_size_mid 0.20
_exptl_crystal_size_min 0.10
_refine_diff_density_max 2.071
_refine_diff_density_min -0.902
_refine_diff_density_rms 0.129
_refine_ls_extinction_method none
_refine_ls_goodness_of_fit_ref 1.078
_refine_ls_hydrogen_treatment constr
_refine_ls_matrix_type full
_refine_ls_number_parameters 471
_refine_ls_number_reflns 6008
_refine_ls_number_restraints 0
_refine_ls_restrained_S_all 1.078
_refine_ls_R_factor_all 0.0473
_refine_ls_R_factor_gt 0.0356
_refine_ls_shift/su_max 0.000
_refine_ls_shift/su_mean 0.000
_refine_ls_structure_factor_coef Fsqd
_refine_ls_weighting_details 'calc w=1/[\s^2^(Fo^2^)+(0.0295P)^2^+3.9297P] where P=(Fo^2^+2Fc^2^)/3'
_refine_ls_weighting_scheme calc
_refine_ls_wR_factor_gt 0.0760
_refine_ls_wR_factor_ref 0.0811
_reflns_number_gt 5252
_reflns_number_total 6008
_reflns_threshold_expression >2sigma(I)
_cod_data_source_file ic400600d_si_005.cif
_cod_data_source_block fk85
_cod_database_code 4335935

loop_
_symmetry_equiv_pos_as_xyz
'x, y, z'
'-x, -y, -z'

loop_
_atom_site_label
_atom_site_type_symbol
_atom_site_fract_x
_atom_site_fract_y
_atom_site_fract_z
_atom_site_U_iso_or_equiv
_atom_site_adp_type
_atom_site_occupancy
_atom_site_symmetry_multiplicity
_atom_site_calc_flag
_atom_site_refinement_flags
Ir1 Ir 0.54883(2) 0.187179(18) 0.186361(15) 0.02373(8) Uani 1 1 d .
F1 F 0.9838(4) -0.1416(3) 0.1900(3) 0.0505(10) Uani 1 1 d .
F2 F 0.8343(4) -0.0588(3) -0.0993(3) 0.0506(10) Uani 1 1 d .
F3 F 1.0517(4) 0.3184(3) 0.1073(3) 0.0533(10) Uani 1 1 d .
F4 F 0.7725(5) 0.4733(3) -0.1137(3) 0.0636(12) Uani 1 1 d .
N1 N 0.6355(5) 0.1008(4) 0.3000(3) 0.0258(10) Uani 1 1 d .
N2 N 0.4883(5) 0.2626(4) 0.0579(3) 0.0284(11) Uani 1 1 d .
N3 N 0.4749(5) 0.3864(4) 0.3057(3) 0.0322(11) Uani 1 1 d .
N4 N 0.2938(5) 0.3480(4) 0.2856(3) 0.0287(11) Uani 1 1 d .
N5 N 0.2360(5) 0.1813(4) 0.2726(3) 0.0313(11) Uani 1 1 d .
N6 N 0.3421(5) 0.0150(4) 0.2709(3) 0.0308(11) Uani 1 1 d .
C1 C 0.5879(6) 0.1203(5) 0.3941(4) 0.0309(13) Uani 1 1 d .
H1 H 0.5064 0.1749 0.4096 0.037 Uiso 1 1 calc R
C2 C 0.6524(7) 0.0649(5) 0.4662(5) 0.0420(16) Uani 1 1 d .
H2 H 0.6178 0.0825 0.5301 0.050 Uiso 1 1 calc R
C3 C 0.7687(7) -0.0172(6) 0.4459(5) 0.0454(17) Uani 1 1 d .
H3 H 0.8152 -0.0564 0.4954 0.054 Uiso 1 1 calc R
C4 C 0.8163(6) -0.0412(5) 0.3520(4) 0.0359(15) Uani 1 1 d .
H4 H 0.8958 -0.0976 0.3370 0.043 Uiso 1 1 calc R
C5 C 0.7479(6) 0.0172(5) 0.2795(4) 0.0292(13) Uani 1 1 d .
C6 C 0.7775(6) -0.0045(5) 0.1793(4) 0.0277(13) Uani 1 1 d .
C7 C 0.8878(6) -0.0833(5) 0.1385(5) 0.0360(14) Uani 1 1 d .
C8 C 0.9097(6) -0.1025(5) 0.0463(5) 0.0374(15) Uani 1 1 d .
H8 H 0.9860 -0.1560 0.0199 0.045 Uiso 1 1 calc R
C9 C 0.8147(7) -0.0400(5) -0.0076(4) 0.0359(15) Uani 1 1 d .
C10 C 0.7039(6) 0.0386(5) 0.0279(4) 0.0328(14) Uani 1 1 d .
H10 H 0.6418 0.0791 -0.0114 0.039 Uiso 1 1 calc R
C11 C 0.6827(6) 0.0589(4) 0.1232(4) 0.0273(13) Uani 1 1 d .
C12 C 0.7115(5) 0.2692(4) 0.1140(4) 0.0243(12) Uani 1 1 d .
C13 C 0.8347(6) 0.2630(5) 0.1396(4) 0.0315(13) Uani 1 1 d .
H13 H 0.8534 0.2151 0.1971 0.038 Uiso 1 1 calc R
C14 C 0.9313(6) 0.3276(5) 0.0804(5) 0.0364(15) Uani 1 1 d .
C15 C 0.9130(7) 0.3974(5) -0.0044(5) 0.0414(16) Uani 1 1 d .
H15 H 0.9806 0.4403 -0.0432 0.050 Uiso 1 1 calc R
C16 C 0.7926(7) 0.4018(5) -0.0297(5) 0.0417(16) Uani 1 1 d .
C17 C 0.6918(6) 0.3390(5) 0.0247(4) 0.0330(14) Uani 1 1 d .
C18 C 0.5689(6) 0.3320(5) -0.0079(4) 0.0354(14) Uani 1 1 d .
C19 C 0.5399(8) 0.3798(6) -0.0991(5) 0.053(2) Uani 1 1 d .
H19 H 0.5942 0.4299 -0.1437 0.064 Uiso 1 1 calc R
C20 C 0.4316(8) 0.3535(6) -0.1235(5) 0.055(2) Uani 1 1 d .
H20 H 0.4114 0.3855 -0.1851 0.066 Uiso 1 1 calc R
C21 C 0.3536(7) 0.2814(5) -0.0592(5) 0.0407(16) Uani 1 1 d .
H21 H 0.2800 0.2618 -0.0754 0.049 Uiso 1 1 calc R
C22 C 0.3850(6) 0.2381(5) 0.0298(4) 0.0329(14) Uani 1 1 d .
H22 H 0.3308 0.1880 0.0744 0.040 Uiso 1 1 calc R
C23 C 0.4358(6) 0.3184(5) 0.2619(4) 0.0280(13) Uani 1 1 d .
C24 C 0.3604(6) 0.4545(5) 0.3524(4) 0.0312(13) Uani 1 1 d .
H24 H 0.3623 0.5078 0.3875 0.037 Uiso 1 1 calc R
C25 C 0.2457(6) 0.4319(5) 0.3395(4) 0.0355(14) Uani 1 1 d .
H25 H 0.1509 0.4664 0.3626 0.043 Uiso 1 1 calc R
C26 C 0.2045(6) 0.3004(5) 0.2511(4) 0.0322(14) Uani 1 1 d .
H26A H 0.1049 0.3267 0.2829 0.039 Uiso 1 1 calc R
H26B H 0.2183 0.3251 0.1795 0.039 Uiso 1 1 calc R
C27 C 0.3685(6) 0.1184(5) 0.2477(4) 0.0256(12) Uani 1 1 d .
C28 C 0.1329(7) 0.1169(5) 0.3092(4) 0.0358(15) Uani 1 1 d .
H28 H 0.0345 0.1421 0.3302 0.043 Uiso 1 1 calc R
C29 C 0.1999(6) 0.0130(5) 0.3088(4) 0.0353(15) Uani 1 1 d .
H29 H 0.1582 -0.0502 0.3303 0.042 Uiso 1 1 calc R
C30 C 0.6180(7) 0.3861(6) 0.3093(5) 0.0436(16) Uani 1 1 d .
H30A H 0.6673 0.3104 0.3241 0.065 Uiso 1 1 calc R
H30B H 0.6138 0.4260 0.3603 0.065 Uiso 1 1 calc R
H30C H 0.6686 0.4218 0.2458 0.065 Uiso 1 1 calc R
C31 C 0.4477(7) -0.0839(5) 0.2557(5) 0.0424(16) Uani 1 1 d .
H31A H 0.4823 -0.0856 0.1855 0.064 Uiso 1 1 calc R
H31B H 0.4058 -0.1484 0.2890 0.064 Uiso 1 1 calc R
H31C H 0.5259 -0.0842 0.2824 0.064 Uiso 1 1 calc R
P1 P -0.11303(17) 0.29071(14) 0.51183(12) 0.0357(4) Uani 1 1 d .
F5 F -0.1178(5) 0.1695(3) 0.5051(3) 0.0697(13) Uani 1 1 d .
F6 F -0.2793(4) 0.3207(4) 0.5429(3) 0.0638(12) Uani 1 1 d .
F7 F -0.1104(5) 0.2510(4) 0.6248(3) 0.0634(12) Uani 1 1 d .
F8 F -0.1026(4) 0.4106(3) 0.5188(3) 0.0605(11) Uani 1 1 d .
F9 F 0.0562(4) 0.2611(3) 0.4798(3) 0.0449(9) Uani 1 1 d .
F10 F -0.1135(4) 0.3291(4) 0.3981(3) 0.0601(12) Uani 1 1 d .
C32 C 0.1937(9) 0.3587(7) 0.6275(6) 0.063(2) Uani 1 1 d .
H32A H 0.1640 0.4212 0.5781 0.076 Uiso 1 1 calc R
H32B H 0.1554 0.2957 0.6249 0.076 Uiso 1 1 calc R
Cl1 Cl 0.3800(3) 0.3239(2) 0.59849(18) 0.0867(7) Uani 1 1 d .
Cl2 Cl 0.1249(3) 0.3942(2) 0.74501(16) 0.0858(8) Uani 1 1 d .

loop_
_atom_site_aniso_label
_atom_site_aniso_U_11
_atom_site_aniso_U_22
_atom_site_aniso_U_33
_atom_site_aniso_U_23
_atom_site_aniso_U_13
_atom_site_aniso_U_12
Ir1 0.02608(13) 0.02370(13) 0.02195(12) 0.00150(9) -0.01111(9) -0.00486(9)
F1 0.050(2) 0.046(2) 0.054(2) -0.015(2) -0.0233(19) 0.0103(19)
F2 0.069(3) 0.053(2) 0.033(2) -0.0187(19) -0.0077(18) -0.013(2)
F3 0.042(2) 0.070(3) 0.056(2) -0.008(2) -0.0171(19) -0.023(2)
F4 0.077(3) 0.061(3) 0.055(3) 0.029(2) -0.029(2) -0.040(2)
N1 0.028(2) 0.024(3) 0.026(2) -0.001(2) -0.012(2) -0.003(2)
N2 0.030(3) 0.028(3) 0.026(2) 0.001(2) -0.014(2) -0.002(2)
N3 0.038(3) 0.030(3) 0.031(3) 0.001(2) -0.016(2) -0.007(2)
N4 0.032(3) 0.027(3) 0.026(2) 0.000(2) -0.011(2) -0.005(2)
N5 0.031(3) 0.035(3) 0.027(3) 0.001(2) -0.009(2) -0.010(2)
N6 0.038(3) 0.032(3) 0.022(2) -0.001(2) -0.010(2) -0.005(2)
C1 0.033(3) 0.029(3) 0.027(3) -0.003(3) -0.009(3) -0.001(3)
C2 0.057(4) 0.042(4) 0.028(3) -0.004(3) -0.022(3) 0.001(3)
C3 0.061(5) 0.045(4) 0.036(4) 0.000(3) -0.032(3) -0.005(4)
C4 0.040(4) 0.030(3) 0.039(4) 0.000(3) -0.023(3) 0.002(3)
C5 0.033(3) 0.022(3) 0.036(3) -0.001(3) -0.015(3) -0.006(3)
C6 0.030(3) 0.022(3) 0.033(3) -0.002(3) -0.013(3) -0.006(3)
C7 0.038(3) 0.028(3) 0.039(4) -0.003(3) -0.015(3) 0.001(3)
C8 0.035(3) 0.036(4) 0.040(4) -0.019(3) -0.004(3) -0.001(3)
C9 0.047(4) 0.035(4) 0.031(3) -0.006(3) -0.008(3) -0.018(3)
C10 0.042(4) 0.034(4) 0.025(3) 0.003(3) -0.013(3) -0.013(3)
C11 0.033(3) 0.023(3) 0.025(3) 0.001(2) -0.007(2) -0.007(3)
C12 0.024(3) 0.017(3) 0.031(3) -0.002(2) -0.005(2) -0.008(2)
C13 0.029(3) 0.032(3) 0.031(3) -0.007(3) -0.008(3) 0.000(3)
C14 0.025(3) 0.045(4) 0.042(4) -0.017(3) -0.008(3) -0.005(3)
C15 0.047(4) 0.041(4) 0.042(4) -0.003(3) -0.010(3) -0.025(3)
C16 0.054(4) 0.035(4) 0.038(4) 0.004(3) -0.016(3) -0.018(3)
C17 0.042(4) 0.023(3) 0.034(3) 0.001(3) -0.013(3) -0.008(3)
C18 0.040(3) 0.033(3) 0.033(3) 0.009(3) -0.015(3) -0.012(3)
C19 0.062(5) 0.060(5) 0.038(4) 0.025(4) -0.024(4) -0.029(4)
C20 0.067(5) 0.062(5) 0.044(4) 0.020(4) -0.038(4) -0.024(4)
C21 0.039(4) 0.048(4) 0.036(3) 0.004(3) -0.019(3) -0.010(3)
C22 0.037(3) 0.035(4) 0.029(3) 0.001(3) -0.013(3) -0.010(3)
C23 0.030(3) 0.026(3) 0.026(3) 0.001(2) -0.010(2) -0.004(3)
C24 0.043(4) 0.022(3) 0.027(3) -0.009(3) -0.009(3) 0.000(3)
C25 0.034(3) 0.032(4) 0.035(3) -0.002(3) -0.011(3) 0.003(3)
C26 0.031(3) 0.033(3) 0.033(3) 0.001(3) -0.012(3) -0.008(3)
C27 0.033(3) 0.029(3) 0.018(3) 0.003(2) -0.012(2) -0.013(3)
C28 0.036(3) 0.043(4) 0.029(3) 0.001(3) -0.010(3) -0.014(3)
C29 0.043(4) 0.041(4) 0.026(3) 0.005(3) -0.011(3) -0.023(3)
C30 0.042(4) 0.050(4) 0.048(4) -0.017(3) -0.022(3) -0.006(3)
C31 0.055(4) 0.031(4) 0.036(4) 0.000(3) -0.005(3) -0.013(3)
P1 0.0400(9) 0.0317(9) 0.0339(9) -0.0020(7) -0.0094(7) -0.0078(7)
F5 0.097(3) 0.048(3) 0.061(3) -0.019(2) 0.013(2) -0.039(2)
F6 0.038(2) 0.094(3) 0.058(3) -0.022(2) -0.0043(19) -0.013(2)
F7 0.076(3) 0.073(3) 0.034(2) -0.007(2) -0.013(2) -0.006(2)
F8 0.058(3) 0.032(2) 0.083(3) -0.014(2) -0.003(2) -0.0069(19)
F9 0.038(2) 0.048(2) 0.048(2) -0.0099(18) -0.0142(17) -0.0014(17)
F10 0.044(2) 0.090(3) 0.037(2) 0.002(2) -0.0153(18) 0.000(2)
C32 0.085(6) 0.056(5) 0.055(5) 0.000(4) -0.041(4) -0.007(4)
Cl1 0.0879(16) 0.0830(17) 0.0838(16) -0.0134(13) -0.0497(14) 0.0263(13)
Cl2 0.0802(15) 0.129(2) 0.0518(12) 0.0044(13) -0.0187(11) -0.0430(15)

loop_
_atom_type_symbol
_atom_type_description
_atom_type_scat_dispersion_real
_atom_type_scat_dispersion_imag
_atom_type_scat_source
C C 0.0033 0.0016 'International Tables Vol C Tables 4.2.6.8 and 6.1.1.4'
H H 0.0000 0.0000 'International Tables Vol C Tables 4.2.6.8 and 6.1.1.4'
N N 0.0061 0.0033 'International Tables Vol C Tables 4.2.6.8 and 6.1.1.4'
F F 0.0171 0.0103 'International Tables Vol C Tables 4.2.6.8 and 6.1.1.4'
P P 0.1023 0.0942 'International Tables Vol C Tables 4.2.6.8 and 6.1.1.4'
Cl Cl 0.1484 0.1585 'International Tables Vol C Tables 4.2.6.8 and 6.1.1.4'
Ir Ir -1.4442 7.9887 'International Tables Vol C Tables 4.2.6.8 and 6.1.1.4'

loop_
_geom_angle_atom_site_label_1
_geom_angle_atom_site_label_2
_geom_angle_atom_site_label_3
_geom_angle
N1 Ir1 C12 96.10(19)
N1 Ir1 C11 79.2(2)
C12 Ir1 C11 83.5(2)
N1 Ir1 N2 171.31(18)
C12 Ir1 N2 79.6(2)
C11 Ir1 N2 92.7(2)
N1 Ir1 C27 91.26(19)
C12 Ir1 C27 172.5(2)
C11 Ir1 C27 99.5(2)
N2 Ir1 C27 93.34(19)
N1 Ir1 C23 93.72(19)
C12 Ir1 C23 92.0(2)
C11 Ir1 C23 171.2(2)
N2 Ir1 C23 94.0(2)
C27 Ir1 C23 85.8(2)
C1 N1 C5 118.3(5)
C1 N1 Ir1 124.6(4)
C5 N1 Ir1 117.1(4)
C22 N2 C18 117.6(5)
C22 N2 Ir1 124.5(4)
C18 N2 Ir1 117.5(4)
C24 N3 C23 111.6(5)
C24 N3 C30 121.7(5)
C23 N3 C30 126.6(5)
C23 N4 C25 112.9(5)
C23 N4 C26 122.4(5)
C25 N4 C26 124.6(5)
C27 N5 C28 111.6(5)
C27 N5 C26 124.5(5)
C28 N5 C26 123.4(5)
C27 N6 C29 112.4(5)
C27 N6 C31 125.1(5)
C29 N6 C31 122.5(5)
C2 C1 N1 122.8(6)
C2 C1 H1 118.6
N1 C1 H1 118.6
C1 C2 C3 119.6(6)
C1 C2 H2 120.2
C3 C2 H2 120.2
C2 C3 C4 118.8(6)
C2 C3 H3 120.6
C4 C3 H3 120.6
C3 C4 C5 120.3(6)
C3 C4 H4 119.8
C5 C4 H4 119.8
N1 C5 C4 120.1(5)
N1 C5 C6 112.9(5)
C4 C5 C6 126.9(5)
C7 C6 C11 119.3(5)
C7 C6 C5 124.9(5)
C11 C6 C5 115.8(5)
C8 C7 F1 116.9(5)
C8 C7 C6 123.1(6)
F1 C7 C6 119.9(5)
C7 C8 C9 116.9(6)
C7 C8 H8 121.6
C9 C8 H8 121.6
F2 C9 C10 119.2(6)
F2 C9 C8 117.7(6)
C10 C9 C8 123.1(6)
C9 C10 C11 119.7(5)
C9 C10 H10 120.2
C11 C10 H10 120.2
C10 C11 C6 117.9(5)
C10 C11 Ir1 128.0(4)
C6 C11 Ir1 113.3(4)
C13 C12 C17 117.7(5)
C13 C12 Ir1 128.8(4)
C17 C12 Ir1 113.4(4)
C12 C13 C14 119.7(5)
C12 C13 H13 120.2
C14 C13 H13 120.2
F3 C14 C15 118.3(5)
F3 C14 C13 118.0(6)
C15 C14 C13 123.7(5)
C16 C15 C14 116.3(6)
C16 C15 H15 121.9
C14 C15 H15 121.9
C15 C16 F4 116.5(5)
C15 C16 C17 123.5(6)
F4 C16 C17 119.9(5)
C16 C17 C12 119.0(5)
C16 C17 C18 124.3(5)
C12 C17 C18 116.4(5)
N2 C18 C19 120.6(5)
N2 C18 C17 112.6(5)
C19 C18 C17 126.5(5)
C20 C19 C18 119.5(6)
C20 C19 H19 120.3
C18 C19 H19 120.3
C21 C20 C19 120.1(6)
C21 C20 H20 119.9
C19 C20 H20 119.9
C20 C21 C22 118.0(6)
C20 C21 H21 121.0
C22 C21 H21 121.0
N2 C22 C21 124.2(6)
N2 C22 H22 117.9
C21 C22 H22 117.9
N4 C23 N3 102.2(5)
N4 C23 Ir1 124.2(4)
N3 C23 Ir1 133.4(4)
C25 C24 N3 107.5(5)
C25 C24 H24 126.2
N3 C24 H24 126.2
C24 C25 N4 105.8(5)
C24 C25 H25 127.1
N4 C25 H25 127.1
N5 C26 N4 111.6(4)
N5 C26 H26A 109.3
N4 C26 H26A 109.3
N5 C26 H26B 109.3
N4 C26 H26B 109.3
H26A C26 H26B 108.0
N6 C27 N5 102.6(4)
N6 C27 Ir1 135.0(4)
N5 C27 Ir1 122.4(4)
C29 C28 N5 106.5(5)
C29 C28 H28 126.8
N5 C28 H28 126.8
C28 C29 N6 106.9(5)
C28 C29 H29 126.5
N6 C29 H29 126.5
N3 C30 H30A 109.5
N3 C30 H30B 109.5
H30A C30 H30B 109.5
N3 C30 H30C 109.5
H30A C30 H30C 109.5
H30B C30 H30C 109.5
N6 C31 H31A 109.5
N6 C31 H31B 109.5
H31A C31 H31B 109.5
N6 C31 H31C 109.5
H31A C31 H31C 109.5
H31B C31 H31C 109.5
F6 P1 F5 91.1(3)
F6 P1 F8 90.9(2)
F5 P1 F8 178.0(3)
F6 P1 F7 90.0(2)
F5 P1 F7 89.8(2)
F8 P1 F7 89.6(2)
F6 P1 F10 90.7(2)
F5 P1 F10 89.7(3)
F8 P1 F10 90.9(3)
F7 P1 F10 179.1(3)
F6 P1 F9 179.6(3)
F5 P1 F9 89.3(2)
F8 P1 F9 88.8(2)
F7 P1 F9 90.2(2)
F10 P1 F9 89.1(2)
Cl2 C32 Cl1 111.3(4)
Cl2 C32 H32A 109.4
Cl1 C32 H32A 109.4
Cl2 C32 H32B 109.4
Cl1 C32 H32B 109.4
H32A C32 H32B 108.0

loop_
_geom_bond_atom_site_label_1
_geom_bond_atom_site_label_2
_geom_bond_distance
Ir1 N1 2.057(4)
Ir1 C12 2.062(5)
Ir1 C11 2.063(6)
Ir1 N2 2.078(4)
Ir1 C27 2.095(5)
Ir1 C23 2.125(6)
F1 C7 1.368(7)
F2 C9 1.357(7)
F3 C14 1.359(7)
F4 C16 1.376(7)
N1 C1 1.369(7)
N1 C5 1.373(7)
N2 C22 1.356(7)
N2 C18 1.368(7)
N3 C24 1.373(7)
N3 C23 1.379(7)
N3 C30 1.469(7)
N4 C23 1.357(7)
N4 C25 1.384(8)
N4 C26 1.459(7)
N5 C27 1.380(7)
N5 C28 1.396(7)
N5 C26 1.455(7)
N6 C27 1.358(7)
N6 C29 1.390(7)
N6 C31 1.457(8)
C1 C2 1.360(8)
C1 H1 0.9500
C2 C3 1.384(9)
C2 H2 0.9500
C3 C4 1.386(9)
C3 H3 0.9500
C4 C5 1.397(8)
C4 H4 0.9500
C5 C6 1.475(8)
C6 C7 1.398(8)
C6 C11 1.417(8)
C7 C8 1.363(9)
C8 C9 1.396(9)
C8 H8 0.9500
C9 C10 1.374(9)
C10 C11 1.413(8)
C10 H10 0.9500
C12 C13 1.385(8)
C12 C17 1.427(8)
C13 C14 1.398(8)
C13 H13 0.9500
C14 C15 1.371(9)
C15 C16 1.362(9)
C15 H15 0.9500
C16 C17 1.396(8)
C17 C18 1.487(8)
C18 C19 1.404(8)
C19 C20 1.385(9)
C19 H19 0.9500
C20 C21 1.367(9)
C20 H20 0.9500
C21 C22 1.377(8)
C21 H21 0.9500
C22 H22 0.9500
C24 C25 1.341(8)
C24 H24 0.9500
C25 H25 0.9500
C26 H26A 0.9900
C26 H26B 0.9900
C28 C29 1.336(9)
C28 H28 0.9500
C29 H29 0.9500
C30 H30A 0.9800
C30 H30B 0.9800
C30 H30C 0.9800
C31 H31A 0.9800
C31 H31B 0.9800
C31 H31C 0.9800
P1 F6 1.586(4)
P1 F5 1.591(4)
P1 F8 1.592(4)
P1 F7 1.604(4)
P1 F10 1.609(4)
P1 F9 1.614(4)
C32 Cl2 1.765(8)
C32 Cl1 1.777(9)
C32 H32A 0.9900
C32 H32B 0.9900

loop_
_geom_torsion_atom_site_label_1
_geom_torsion_atom_site_label_2
_geom_torsion_atom_site_label_3
_geom_torsion_atom_site_label_4
_geom_torsion
C12 Ir1 N1 C1 108.5(4)
C11 Ir1 N1 C1 -169.3(5)
C27 Ir1 N1 C1 -69.8(5)
C23 Ir1 N1 C1 16.1(5)
C12 Ir1 N1 C5 -72.2(4)
C11 Ir1 N1 C5 9.9(4)
C27 Ir1 N1 C5 109.4(4)
C23 Ir1 N1 C5 -164.7(4)
C12 Ir1 N2 C22 167.8(5)
C11 Ir1 N2 C22 85.0(5)
C27 Ir1 N2 C22 -14.8(5)
C23 Ir1 N2 C22 -100.8(5)
C12 Ir1 N2 C18 -4.1(4)
C11 Ir1 N2 C18 -86.9(5)
C27 Ir1 N2 C18 173.4(5)
C23 Ir1 N2 C18 87.3(5)
C5 N1 C1 C2 4.1(8)
Ir1 N1 C1 C2 -176.6(5)
N1 C1 C2 C3 -2.0(10)
C1 C2 C3 C4 -0.3(10)
C2 C3 C4 C5 0.3(10)
C1 N1 C5 C4 -4.0(8)
Ir1 N1 C5 C4 176.7(4)
C1 N1 C5 C6 172.7(5)
Ir1 N1 C5 C6 -6.6(6)
C3 C4 C5 N1 1.9(9)
C3 C4 C5 C6 -174.3(6)
N1 C5 C6 C7 178.4(5)
C4 C5 C6 C7 -5.2(9)
N1 C5 C6 C11 -3.2(7)
C4 C5 C6 C11 173.2(6)
C11 C6 C7 C8 0.1(9)
C5 C6 C7 C8 178.5(6)
C11 C6 C7 F1 177.0(5)
C5 C6 C7 F1 -4.6(9)
F1 C7 C8 C9 -177.6(5)
C6 C7 C8 C9 -0.7(9)
C7 C8 C9 F2 -179.4(5)
C7 C8 C9 C10 0.5(9)
F2 C9 C10 C11 -179.9(5)
C8 C9 C10 C11 0.1(9)
C9 C10 C11 C6 -0.7(8)
C9 C10 C11 Ir1 168.6(4)
C7 C6 C11 C10 0.6(8)
C5 C6 C11 C10 -177.9(5)
C7 C6 C11 Ir1 -170.3(4)
C5 C6 C11 Ir1 11.2(6)
N1 Ir1 C11 C10 179.2(5)
C12 Ir1 C11 C10 -83.3(5)
N2 Ir1 C11 C10 -4.2(5)
C27 Ir1 C11 C10 89.7(5)
N1 Ir1 C11 C6 -11.1(4)
C12 Ir1 C11 C6 86.4(4)
N2 Ir1 C11 C6 165.6(4)
C27 Ir1 C11 C6 -100.6(4)
N1 Ir1 C12 C13 -0.2(5)
C11 Ir1 C12 C13 -78.6(5)
N2 Ir1 C12 C13 -172.6(6)
C23 Ir1 C12 C13 93.7(5)
N1 Ir1 C12 C17 178.2(4)
C11 Ir1 C12 C17 99.8(4)
N2 Ir1 C12 C17 5.9(4)
C23 Ir1 C12 C17 -87.8(4)
C17 C12 C13 C14 2.6(8)
Ir1 C12 C13 C14 -179.0(4)
C12 C13 C14 F3 -179.3(5)
C12 C13 C14 C15 -1.0(9)
F3 C14 C15 C16 178.4(6)
C13 C14 C15 C16 0.0(10)
C14 C15 C16 F4 178.8(6)
C14 C15 C16 C17 -0.9(10)
C15 C16 C17 C12 2.6(10)
F4 C16 C17 C12 -177.1(6)
C15 C16 C17 C18 -171.9(7)
F4 C16 C17 C18 8.4(10)
C13 C12 C17 C16 -3.4(8)
Ir1 C12 C17 C16 178.0(5)
C13 C12 C17 C18 171.5(5)
Ir1 C12 C17 C18 -7.1(7)
C22 N2 C18 C19 3.1(9)
Ir1 N2 C18 C19 175.6(5)
C22 N2 C18 C17 -171.1(5)
Ir1 N2 C18 C17 1.4(7)
C16 C17 C18 N2 178.4(6)
C12 C17 C18 N2 3.8(8)
C16 C17 C18 C19 4.6(11)
C12 C17 C18 C19 -170.0(7)
N2 C18 C19 C20 -2.1(11)
C17 C18 C19 C20 171.2(7)
C18 C19 C20 C21 0.0(12)
C19 C20 C21 C22 1.0(11)
C18 N2 C22 C21 -2.2(9)
Ir1 N2 C22 C21 -174.0(5)
C20 C21 C22 N2 0.1(10)
C25 N4 C23 N3 1.3(6)
C26 N4 C23 N3 177.3(5)
C25 N4 C23 Ir1 176.5(4)
C26 N4 C23 Ir1 -7.5(7)
C24 N3 C23 N4 -0.7(6)
C30 N3 C23 N4 176.1(5)
C24 N3 C23 Ir1 -175.3(4)
C30 N3 C23 Ir1 1.6(9)
N1 Ir1 C23 N4 -118.3(4)
C12 Ir1 C23 N4 145.4(5)
N2 Ir1 C23 N4 65.7(5)
C27 Ir1 C23 N4 -27.4(4)
N1 Ir1 C23 N3 55.2(5)
C12 Ir1 C23 N3 -41.1(5)
N2 Ir1 C23 N3 -120.8(5)
C27 Ir1 C23 N3 146.2(5)
C23 N3 C24 C25 -0.1(6)
C30 N3 C24 C25 -177.1(5)
N3 C24 C25 N4 0.9(6)
C23 N4 C25 C24 -1.5(6)
C26 N4 C25 C24 -177.4(5)
C27 N5 C26 N4 -52.4(7)
C28 N5 C26 N4 136.5(5)
C23 N4 C26 N5 52.4(7)
C25 N4 C26 N5 -132.1(5)
C29 N6 C27 N5 -0.1(6)
C31 N6 C27 N5 177.9(5)
C29 N6 C27 Ir1 -178.4(4)
C31 N6 C27 Ir1 -0.4(8)
C28 N5 C27 N6 -0.4(6)
C26 N5 C27 N6 -172.4(5)
C28 N5 C27 Ir1 178.2(4)
C26 N5 C27 Ir1 6.1(7)
N1 Ir1 C27 N6 -60.8(5)
C11 Ir1 C27 N6 18.5(6)
N2 Ir1 C27 N6 111.9(5)
C23 Ir1 C27 N6 -154.4(5)
N1 Ir1 C27 N5 121.2(4)
C11 Ir1 C27 N5 -159.5(4)
N2 Ir1 C27 N5 -66.2(4)
C23 Ir1 C27 N5 27.6(4)
C27 N5 C28 C29 0.8(6)
C26 N5 C28 C29 172.9(5)
N5 C28 C29 N6 -0.8(6)
C27 N6 C29 C28 0.6(6)
C31 N6 C29 C28 -177.5(5)
